data_4315346
loop_
_publ_author_name
'Kristen A. Thoreson'
'Angela D. Follett'
'Kristopher McNeill'

_publ_section_title
;
 Synthesis and Characterization of Pentaphosphino Zero-Valent Iron
 Complexes and Their Corresponding Iron(II)-Chloride and -Hydride
 Complexes
;
_journal_name_full 'Inorganic Chemistry'
_journal_page_first 3942
_journal_page_last 3949
_journal_paper_doi 10.1021/ic1003325
_journal_volume 49
_journal_year 2010
_chemical_formula_moiety 'C18 H47 Cl Fe P5 Si, C24 H20 B'
_chemical_formula_sum 'C42 H67 B Cl Fe P5 Si'
_chemical_formula_weight 857.01
_chemical_name_common 'tSiP3(dmpm)FeCl+ BPh4-'
_chemical_name_systematic
; 
 ? 
;
_space_group_IT_number 19
_symmetry_cell_setting orthorhombic
_symmetry_space_group_name_Hall 'P 2ac 2ab'
_symmetry_space_group_name_H-M 'P 21 21 21'
_atom_sites_solution_hydrogens geom
_atom_sites_solution_primary direct
_atom_sites_solution_secondary difmap
_audit_creation_method SHELXL-97
_cell_angle_alpha 90.00
_cell_angle_beta 90.00
_cell_angle_gamma 90.00
_cell_formula_units_Z 4
_cell_length_a 12.058(2)
_cell_length_b 12.668(2)
_cell_length_c 29.658(6)
_cell_measurement_reflns_used 2902
_cell_measurement_temperature 173(2)
_cell_measurement_theta_max 27.25
_cell_measurement_theta_min 2.43
_cell_volume 4530.3(14)
_computing_cell_refinement 'SAINT, Bruker'
_computing_data_collection 'SMART, Bruker'
_computing_data_reduction 'SAINT, Bruker'
_computing_molecular_graphics 'SHELTXL, Bruker'
_computing_publication_material 'Bruker SHELXTL'
_computing_structure_refinement 'SHELXL-97 (Sheldrick, 1997)'
_computing_structure_solution 'SHELXS-97 (Sheldrick, 1990)'
_diffrn_ambient_temperature 173(2)
_diffrn_measured_fraction_theta_full 0.998
_diffrn_measured_fraction_theta_max 0.998
_diffrn_measurement_device_type 'Siemens SMART Platform CCD'
_diffrn_measurement_method 'area detector, omega scans per phi'
_diffrn_radiation_monochromator graphite
_diffrn_radiation_source 'normal-focus sealed tube'
_diffrn_radiation_type MoK\a
_diffrn_radiation_wavelength 0.71073
_diffrn_reflns_av_R_equivalents 0.0596
_diffrn_reflns_av_sigmaI/netI 0.0458
_diffrn_reflns_limit_h_max 15
_diffrn_reflns_limit_h_min -15
_diffrn_reflns_limit_k_max 16
_diffrn_reflns_limit_k_min 0
_diffrn_reflns_limit_l_max 38
_diffrn_reflns_limit_l_min 0
_diffrn_reflns_number 53740
_diffrn_reflns_theta_full 27.50
_diffrn_reflns_theta_max 27.50
_diffrn_reflns_theta_min 1.37
_exptl_absorpt_coefficient_mu 0.623
_exptl_absorpt_correction_T_max 0.9123
_exptl_absorpt_correction_T_min 0.7886
_exptl_absorpt_correction_type multi-scan
_exptl_absorpt_process_details 'SADABS, R. Blessing, 1995'
_exptl_crystal_colour red
_exptl_crystal_density_diffrn 1.257
_exptl_crystal_description block
_exptl_crystal_F_000 1824
_exptl_crystal_size_max 0.40
_exptl_crystal_size_mid 0.30
_exptl_crystal_size_min 0.15
_refine_diff_density_max 0.787
_refine_diff_density_min -0.268
_refine_diff_density_rms 0.063
_refine_ls_abs_structure_details 'Flack H D (1983), 4617 Friedel Pairs, Acta Cryst. A39, 876-881'
_refine_ls_abs_structure_Flack 0.00(3)
_refine_ls_extinction_method none
_refine_ls_goodness_of_fit_ref 1.054
_refine_ls_hydrogen_treatment constr
_refine_ls_matrix_type full
_refine_ls_number_parameters 474
_refine_ls_number_reflns 10386
_refine_ls_number_restraints 0
_refine_ls_restrained_S_all 1.054
_refine_ls_R_factor_all 0.0537
_refine_ls_R_factor_gt 0.0426
_refine_ls_shift/su_max 0.001
_refine_ls_shift/su_mean 0.000
_refine_ls_structure_factor_coef Fsqd
_refine_ls_weighting_details 'calc w=1/[\s^2^(Fo^2^)+(0.0392P)^2^+2.5946P] where P=(Fo^2^+2Fc^2^)/3'
_refine_ls_weighting_scheme calc
_refine_ls_wR_factor_gt 0.0890
_refine_ls_wR_factor_ref 0.0927
_reflns_number_gt 9090
_reflns_number_total 10386
_reflns_threshold_expression >2sigma(I)
_cod_data_source_file ic1003325_si_002_1.cif
_cod_data_source_block 07085n
_cod_depositor_comments
;
The following automatic conversions were performed:

'_symmetry_cell_setting' value 'Orthorhombic' changed to
'orthorhombic' according to the built-in table from CIF Core
dictionary named 'cif_core.dic' version 2.4.1 from 2010-06-29.

Automatic conversion script
Id: cif_fix_values 1646 2011-03-28 12:23:43Z adriana 
;
_cod_original_cell_volume 4530(1)
_cod_database_code 4315346

loop_
_symmetry_equiv_pos_as_xyz
'x, y, z'
'-x+1/2, -y, z+1/2'
'-x, y+1/2, -z+1/2'
'x+1/2, -y+1/2, -z'

loop_
_atom_site_label
_atom_site_type_symbol
_atom_site_fract_x
_atom_site_fract_y
_atom_site_fract_z
_atom_site_U_iso_or_equiv
_atom_site_adp_type
_atom_site_occupancy
_atom_site_symmetry_multiplicity
_atom_site_calc_flag
_atom_site_refinement_flags
_atom_site_disorder_assembly
_atom_site_disorder_group
Fe1 Fe 0.43914(3) 0.53249(3) 0.827621(13) 0.01899(9) Uani 1 1 d . . .
Si1 Si 0.16444(6) 0.42871(7) 0.86699(3) 0.02320(17) Uani 1 1 d . . .
P1 P 0.41736(6) 0.38668(6) 0.86886(2) 0.02207(15) Uani 1 1 d . . .
P2 P 0.31945(6) 0.62235(6) 0.87135(3) 0.02173(16) Uani 1 1 d . . .
P3 P 0.30037(6) 0.47967(6) 0.78105(2) 0.02134(15) Uani 1 1 d . . .
P5 P 0.59099(6) 0.61118(6) 0.86061(2) 0.02413(16) Uani 1 1 d . . .
P4 P 0.59413(6) 0.47611(7) 0.78894(2) 0.02410(16) Uani 1 1 d . . .
Cl1 Cl 0.45873(6) 0.67727(6) 0.77737(2) 0.02749(16) Uani 1 1 d . . .
B1 B 0.9960(3) 0.9335(3) 0.91250(11) 0.0261(7) Uani 1 1 d . . .
C1 C 0.2842(2) 0.3692(2) 0.89850(10) 0.0246(6) Uani 1 1 d . . .
H1A H 0.2892 0.4023 0.9287 0.030 Uiso 1 1 calc R . .
H1B H 0.2703 0.2929 0.9028 0.030 Uiso 1 1 calc R . .
C2 C 0.1753(2) 0.5747(2) 0.87510(10) 0.0257(6) Uani 1 1 d . . .
H2A H 0.1301 0.6107 0.8519 0.031 Uiso 1 1 calc R . .
H2B H 0.1447 0.5935 0.9050 0.031 Uiso 1 1 calc R . .
C3 C 0.1896(2) 0.3987(2) 0.80596(10) 0.0260(6) Uani 1 1 d . . .
H3A H 0.2095 0.3233 0.8029 0.031 Uiso 1 1 calc R . .
H3B H 0.1201 0.4107 0.7889 0.031 Uiso 1 1 calc R . .
C4 C 0.0257(2) 0.3756(3) 0.88539(10) 0.0297(7) Uani 1 1 d . . .
C5 C -0.0657(3) 0.4430(3) 0.86390(13) 0.0443(9) Uani 1 1 d . . .
H5A H -0.1384 0.4140 0.8719 0.066 Uiso 1 1 calc R . .
H5B H -0.0571 0.4423 0.8310 0.066 Uiso 1 1 calc R . .
H5C H -0.0599 0.5157 0.8750 0.066 Uiso 1 1 calc R . .
C6 C 0.0139(3) 0.3801(3) 0.93705(11) 0.0443(9) Uani 1 1 d . . .
H6A H -0.0595 0.3539 0.9458 0.066 Uiso 1 1 calc R . .
H6B H 0.0224 0.4533 0.9473 0.066 Uiso 1 1 calc R . .
H6C H 0.0713 0.3361 0.9510 0.066 Uiso 1 1 calc R . .
C7 C 0.0130(3) 0.2600(3) 0.87023(12) 0.0387(8) Uani 1 1 d . . .
H7A H -0.0601 0.2337 0.8792 0.058 Uiso 1 1 calc R . .
H7B H 0.0708 0.2170 0.8844 0.058 Uiso 1 1 calc R . .
H7C H 0.0203 0.2558 0.8374 0.058 Uiso 1 1 calc R . .
C8 C 0.5100(3) 0.3553(3) 0.91581(11) 0.0330(8) Uani 1 1 d . . .
H8A H 0.4838 0.2914 0.9311 0.049 Uiso 1 1 calc R . .
H8B H 0.5108 0.4142 0.9372 0.049 Uiso 1 1 calc R . .
H8C H 0.5852 0.3435 0.9043 0.049 Uiso 1 1 calc R . .
C9 C 0.4259(3) 0.2606(2) 0.83825(11) 0.0303(7) Uani 1 1 d . . .
H9A H 0.3907 0.2049 0.8562 0.045 Uiso 1 1 calc R . .
H9B H 0.5040 0.2426 0.8331 0.045 Uiso 1 1 calc R . .
H9C H 0.3877 0.2671 0.8092 0.045 Uiso 1 1 calc R . .
C10 C 0.2964(3) 0.7613(2) 0.85887(12) 0.0334(8) Uani 1 1 d . . .
H10A H 0.2411 0.7900 0.8798 0.050 Uiso 1 1 calc R . .
H10B H 0.2696 0.7687 0.8278 0.050 Uiso 1 1 calc R . .
H10C H 0.3662 0.8002 0.8623 0.050 Uiso 1 1 calc R . .
C11 C 0.3587(3) 0.6305(3) 0.93088(10) 0.0302(7) Uani 1 1 d . . .
H11A H 0.2991 0.6648 0.9479 0.045 Uiso 1 1 calc R . .
H11B H 0.4270 0.6718 0.9338 0.045 Uiso 1 1 calc R . .
H11C H 0.3709 0.5592 0.9428 0.045 Uiso 1 1 calc R . .
C12 C 0.2172(2) 0.5851(3) 0.75561(11) 0.0297(7) Uani 1 1 d . . .
H12A H 0.1536 0.5542 0.7399 0.045 Uiso 1 1 calc R . .
H12B H 0.2628 0.6246 0.7341 0.045 Uiso 1 1 calc R . .
H12C H 0.1909 0.6330 0.7793 0.045 Uiso 1 1 calc R . .
C13 C 0.3347(3) 0.4053(3) 0.73002(10) 0.0323(7) Uani 1 1 d . . .
H13A H 0.2662 0.3839 0.7148 0.048 Uiso 1 1 calc R . .
H13B H 0.3776 0.3424 0.7382 0.048 Uiso 1 1 calc R . .
H13C H 0.3788 0.4498 0.7098 0.048 Uiso 1 1 calc R . .
C14 C 0.6824(3) 0.5815(3) 0.81255(10) 0.0274(7) Uani 1 1 d . . .
H14A H 0.7562 0.5554 0.8221 0.033 Uiso 1 1 calc R . .
H14B H 0.6909 0.6421 0.7918 0.033 Uiso 1 1 calc R . .
C15 C 0.6696(3) 0.5661(3) 0.90957(11) 0.0351(8) Uani 1 1 d . . .
H15A H 0.7389 0.6061 0.9117 0.053 Uiso 1 1 calc R . .
H15B H 0.6864 0.4908 0.9063 0.053 Uiso 1 1 calc R . .
H15C H 0.6256 0.5771 0.9370 0.053 Uiso 1 1 calc R . .
C16 C 0.6009(3) 0.7535(2) 0.86951(11) 0.0320(7) Uani 1 1 d . . .
H16A H 0.6784 0.7757 0.8666 0.048 Uiso 1 1 calc R . .
H16B H 0.5738 0.7710 0.8998 0.048 Uiso 1 1 calc R . .
H16C H 0.5558 0.7902 0.8469 0.048 Uiso 1 1 calc R . .
C17 C 0.6742(3) 0.3569(3) 0.80135(11) 0.0312(7) Uani 1 1 d . . .
H17A H 0.7506 0.3662 0.7909 0.047 Uiso 1 1 calc R . .
H17B H 0.6407 0.2964 0.7859 0.047 Uiso 1 1 calc R . .
H17C H 0.6741 0.3442 0.8339 0.047 Uiso 1 1 calc R . .
C18 C 0.6112(3) 0.4816(3) 0.72772(10) 0.0345(8) Uani 1 1 d . . .
H18A H 0.6904 0.4848 0.7203 0.052 Uiso 1 1 calc R . .
H18B H 0.5740 0.5446 0.7159 0.052 Uiso 1 1 calc R . .
H18C H 0.5785 0.4184 0.7141 0.052 Uiso 1 1 calc R . .
C19 C 1.0980(3) 1.0118(3) 0.92845(10) 0.0310(7) Uani 1 1 d . . .
C20 C 1.0877(3) 1.0826(3) 0.96470(11) 0.0426(9) Uani 1 1 d . . .
H20A H 1.0164 1.0932 0.9776 0.051 Uiso 1 1 calc R . .
C21 C 1.1764(4) 1.1375(4) 0.98240(13) 0.0560(12) Uani 1 1 d . . .
H21A H 1.1647 1.1852 1.0066 0.067 Uiso 1 1 calc R . .
C22 C 1.2820(4) 1.1239(4) 0.96542(14) 0.0573(13) Uani 1 1 d . . .
H22A H 1.3434 1.1592 0.9787 0.069 Uiso 1 1 calc R . .
C23 C 1.2965(3) 1.0582(3) 0.92886(15) 0.0517(11) Uani 1 1 d . . .
H23A H 1.3681 1.0496 0.9160 0.062 Uiso 1 1 calc R . .
C24 C 1.2055(3) 1.0040(3) 0.91066(13) 0.0408(9) Uani 1 1 d . . .
H24A H 1.2172 0.9601 0.8851 0.049 Uiso 1 1 calc R . .
C25 C 0.9969(3) 0.8304(3) 0.94688(10) 0.0260(7) Uani 1 1 d . . .
C26 C 1.0927(3) 0.7979(2) 0.97057(10) 0.0263(6) Uani 1 1 d . . .
H26A H 1.1589 0.8379 0.9674 0.032 Uiso 1 1 calc R . .
C27 C 1.0933(3) 0.7091(3) 0.99837(10) 0.0306(7) Uani 1 1 d . . .
H27A H 1.1591 0.6906 1.0141 0.037 Uiso 1 1 calc R . .
C28 C 0.9997(3) 0.6480(3) 1.00328(10) 0.0304(7) Uani 1 1 d . . .
H28A H 1.0006 0.5873 1.0221 0.036 Uiso 1 1 calc R . .
C29 C 0.9039(3) 0.6764(3) 0.98033(11) 0.0307(7) Uani 1 1 d . . .
H29A H 0.8387 0.6349 0.9833 0.037 Uiso 1 1 calc R . .
C30 C 0.9036(3) 0.7656(3) 0.95309(11) 0.0297(7) Uani 1 1 d . . .
H30A H 0.8369 0.7837 0.9379 0.036 Uiso 1 1 calc R . .
C31 C 0.8743(2) 0.9928(2) 0.91582(10) 0.0267(7) Uani 1 1 d . . .
C32 C 0.8158(3) 1.0302(3) 0.87866(10) 0.0322(7) Uani 1 1 d . . .
H32A H 0.8482 1.0233 0.8496 0.039 Uiso 1 1 calc R . .
C33 C 0.7119(3) 1.0775(3) 0.88216(13) 0.0441(9) Uani 1 1 d . . .
H33A H 0.6744 1.1008 0.8558 0.053 Uiso 1 1 calc R . .
C34 C 0.6637(3) 1.0903(3) 0.92399(14) 0.0469(10) Uani 1 1 d . . .
H34A H 0.5931 1.1229 0.9266 0.056 Uiso 1 1 calc R . .
C35 C 0.7174(3) 1.0563(3) 0.96117(14) 0.0481(10) Uani 1 1 d . . .
H35A H 0.6845 1.0652 0.9900 0.058 Uiso 1 1 calc R . .
C36 C 0.8214(3) 1.0077(3) 0.95747(11) 0.0406(9) Uani 1 1 d . . .
H36A H 0.8574 0.9841 0.9841 0.049 Uiso 1 1 calc R . .
C37 C 1.0129(2) 0.8926(3) 0.86006(10) 0.0288(7) Uani 1 1 d . . .
C38 C 1.0526(3) 0.9597(3) 0.82595(11) 0.0371(7) Uani 1 1 d . . .
H38A H 1.0722 1.0301 0.8337 0.045 Uiso 1 1 calc R . .
C39 C 1.0644(3) 0.9274(3) 0.78145(11) 0.0426(9) Uani 1 1 d . . .
H39A H 1.0918 0.9755 0.7595 0.051 Uiso 1 1 calc R . .
C40 C 1.0365(3) 0.8263(3) 0.76894(11) 0.0436(9) Uani 1 1 d . . .
H40A H 1.0470 0.8033 0.7388 0.052 Uiso 1 1 calc R . .
C41 C 0.9929(3) 0.7584(3) 0.80101(11) 0.0393(9) Uani 1 1 d . . .
H41A H 0.9701 0.6893 0.7927 0.047 Uiso 1 1 calc R . .
C42 C 0.9826(3) 0.7917(3) 0.84536(11) 0.0338(8) Uani 1 1 d . . .
H42A H 0.9535 0.7436 0.8669 0.041 Uiso 1 1 calc R . .

loop_
_atom_site_aniso_label
_atom_site_aniso_U_11
_atom_site_aniso_U_22
_atom_site_aniso_U_33
_atom_site_aniso_U_23
_atom_site_aniso_U_13
_atom_site_aniso_U_12
Fe1 0.02054(19) 0.01955(19) 0.01689(19) -0.00051(16) -0.00056(15) 0.00083(16)
Si1 0.0213(4) 0.0240(4) 0.0243(4) -0.0005(3) 0.0006(3) -0.0010(3)
P1 0.0230(4) 0.0213(4) 0.0219(4) 0.0017(3) -0.0002(3) 0.0025(3)
P2 0.0237(4) 0.0199(4) 0.0216(4) -0.0015(3) 0.0009(3) 0.0005(3)
P3 0.0227(4) 0.0226(4) 0.0186(3) -0.0013(3) -0.0014(3) 0.0014(3)
P5 0.0235(4) 0.0274(4) 0.0215(4) -0.0024(3) -0.0014(3) -0.0022(3)
P4 0.0219(3) 0.0285(4) 0.0219(4) -0.0040(3) 0.0009(3) 0.0006(3)
Cl1 0.0313(4) 0.0266(4) 0.0246(4) 0.0059(3) -0.0002(3) -0.0015(3)
B1 0.0249(17) 0.0317(19) 0.0217(16) 0.0019(15) -0.0014(14) 0.0051(15)
C1 0.0267(15) 0.0254(16) 0.0216(15) 0.0025(13) 0.0024(12) -0.0005(12)
C2 0.0217(14) 0.0264(15) 0.0290(16) -0.0015(13) 0.0032(12) -0.0002(12)
C3 0.0244(15) 0.0247(16) 0.0289(16) 0.0007(13) 0.0001(12) -0.0048(13)
C4 0.0254(16) 0.0322(17) 0.0314(17) -0.0011(14) 0.0016(13) -0.0059(13)
C5 0.0216(16) 0.053(2) 0.059(2) -0.0027(18) -0.0004(16) -0.0006(15)
C6 0.0365(19) 0.062(3) 0.0342(19) -0.0056(18) 0.0110(15) -0.0127(18)
C7 0.044(2) 0.0379(19) 0.0343(18) -0.0006(16) 0.0005(16) -0.0130(15)
C8 0.0300(17) 0.039(2) 0.0296(17) 0.0081(15) -0.0052(14) 0.0038(14)
C9 0.0362(19) 0.0203(15) 0.0345(17) -0.0025(12) 0.0038(14) 0.0037(13)
C10 0.0338(17) 0.0191(16) 0.047(2) -0.0005(14) 0.0087(16) 0.0019(13)
C11 0.0330(17) 0.0352(18) 0.0224(15) -0.0090(14) 0.0027(13) -0.0050(14)
C12 0.0248(16) 0.0347(19) 0.0297(17) -0.0001(14) -0.0056(13) 0.0057(13)
C13 0.0312(17) 0.041(2) 0.0246(16) -0.0078(14) -0.0010(13) 0.0023(15)
C14 0.0243(15) 0.0316(17) 0.0263(15) -0.0018(13) 0.0012(12) -0.0030(13)
C15 0.0299(17) 0.043(2) 0.0322(17) -0.0037(15) -0.0097(14) -0.0007(15)
C16 0.0375(17) 0.0298(17) 0.0288(16) -0.0053(14) -0.0004(15) -0.0074(14)
C17 0.0250(16) 0.0347(18) 0.0338(18) -0.0053(14) 0.0029(13) 0.0033(14)
C18 0.0341(17) 0.048(2) 0.0213(15) -0.0052(15) 0.0034(13) -0.0013(16)
C19 0.0367(17) 0.0280(17) 0.0284(16) 0.0103(13) -0.0065(13) -0.0001(14)
C20 0.052(2) 0.052(2) 0.0234(17) 0.0025(15) -0.0012(16) -0.0129(19)
C21 0.078(3) 0.061(3) 0.0287(19) 0.0035(18) -0.008(2) -0.026(2)
C22 0.069(3) 0.060(3) 0.044(2) 0.024(2) -0.026(2) -0.033(2)
C23 0.037(2) 0.047(2) 0.071(3) 0.026(2) -0.007(2) -0.0077(18)
C24 0.0347(18) 0.0307(19) 0.057(2) 0.0103(16) -0.0031(17) 0.0018(15)
C25 0.0293(16) 0.0284(16) 0.0204(15) -0.0050(13) 0.0014(12) 0.0050(13)
C26 0.0230(15) 0.0301(16) 0.0259(15) 0.0007(12) 0.0002(12) -0.0003(13)
C27 0.0293(16) 0.0381(19) 0.0245(16) 0.0022(13) -0.0014(13) 0.0073(14)
C28 0.0436(19) 0.0266(17) 0.0208(15) -0.0011(13) 0.0017(14) 0.0016(14)
C29 0.0306(16) 0.0291(17) 0.0323(17) -0.0045(14) 0.0013(14) -0.0033(14)
C30 0.0244(15) 0.0334(18) 0.0314(17) -0.0032(14) -0.0026(13) 0.0033(14)
C31 0.0318(16) 0.0242(16) 0.0239(15) 0.0028(12) 0.0018(12) 0.0017(12)
C32 0.0323(16) 0.0370(18) 0.0273(16) 0.0015(14) -0.0016(13) 0.0066(15)
C33 0.040(2) 0.048(2) 0.044(2) 0.0020(18) -0.0075(17) 0.0149(18)
C34 0.0302(19) 0.044(2) 0.067(3) 0.001(2) 0.0057(18) 0.0132(17)
C35 0.054(2) 0.046(2) 0.044(2) 0.0013(18) 0.0173(18) 0.0147(19)
C36 0.047(2) 0.046(2) 0.0289(17) 0.0046(15) 0.0051(15) 0.0134(17)
C37 0.0215(14) 0.0374(18) 0.0274(16) 0.0012(14) -0.0001(12) 0.0114(13)
C38 0.0376(17) 0.0409(18) 0.0328(17) 0.0049(15) 0.0049(15) 0.0120(16)
C39 0.0351(19) 0.067(2) 0.0255(17) 0.0110(17) 0.0079(15) 0.0149(18)
C40 0.036(2) 0.072(3) 0.0233(17) -0.0054(18) -0.0044(14) 0.0201(19)
C41 0.0367(19) 0.049(2) 0.0326(19) -0.0109(16) -0.0060(15) 0.0108(17)
C42 0.0295(17) 0.041(2) 0.0309(17) -0.0021(15) -0.0017(13) 0.0079(15)

loop_
_atom_type_symbol
_atom_type_description
_atom_type_scat_dispersion_real
_atom_type_scat_dispersion_imag
_atom_type_scat_source
C C 0.0033 0.0016 'International Tables Vol C Tables 4.2.6.8 and 6.1.1.4'
H H 0.0000 0.0000 'International Tables Vol C Tables 4.2.6.8 and 6.1.1.4'
B B 0.0013 0.0007 'International Tables Vol C Tables 4.2.6.8 and 6.1.1.4'
Si Si 0.0817 0.0704 'International Tables Vol C Tables 4.2.6.8 and 6.1.1.4'
P P 0.1023 0.0942 'International Tables Vol C Tables 4.2.6.8 and 6.1.1.4'
Cl Cl 0.1484 0.1585 'International Tables Vol C Tables 4.2.6.8 and 6.1.1.4'
Fe Fe 0.3463 0.8444 'International Tables Vol C Tables 4.2.6.8 and 6.1.1.4'

loop_
_geom_angle_atom_site_label_1
_geom_angle_atom_site_label_2
_geom_angle_atom_site_label_3
_geom_angle
_geom_angle_site_symmetry_1
_geom_angle_site_symmetry_3
_geom_angle_publ_flag
P1 Fe1 P2 91.57(3) . . ?
P1 Fe1 P3 90.16(3) . . ?
P2 Fe1 P3 91.55(3) . . ?
P1 Fe1 P5 102.65(3) . . ?
P2 Fe1 P5 92.65(3) . . ?
P3 Fe1 P5 166.40(3) . . ?
P1 Fe1 P4 96.41(3) . . ?
P2 Fe1 P4 164.44(3) . . ?
P3 Fe1 P4 101.73(3) . . ?
P5 Fe1 P4 72.61(3) . . ?
P1 Fe1 Cl1 174.35(3) . . ?
P2 Fe1 Cl1 92.00(3) . . ?
P3 Fe1 Cl1 85.36(3) . . ?
P5 Fe1 Cl1 81.56(3) . . ?
P4 Fe1 Cl1 81.17(3) . . ?
C2 Si1 C3 108.25(14) . . ?
C2 Si1 C1 106.19(14) . . ?
C3 Si1 C1 105.95(14) . . ?
C2 Si1 C4 112.23(14) . . ?
C3 Si1 C4 110.55(14) . . ?
C1 Si1 C4 113.30(14) . . ?
C8 P1 C9 98.78(15) . . ?
C8 P1 C1 98.23(14) . . ?
C9 P1 C1 100.37(15) . . ?
C8 P1 Fe1 121.68(11) . . ?
C9 P1 Fe1 116.21(11) . . ?
C1 P1 Fe1 117.60(10) . . ?
C10 P2 C11 100.42(16) . . ?
C10 P2 C2 100.66(15) . . ?
C11 P2 C2 101.76(15) . . ?
C10 P2 Fe1 118.04(11) . . ?
C11 P2 Fe1 114.76(11) . . ?
C2 P2 Fe1 118.30(10) . . ?
C13 P3 C12 99.13(15) . . ?
C13 P3 C3 102.11(15) . . ?
C12 P3 C3 100.04(15) . . ?
C13 P3 Fe1 119.20(11) . . ?
C12 P3 Fe1 116.02(11) . . ?
C3 P3 Fe1 117.08(10) . . ?
C15 P5 C16 99.20(16) . . ?
C15 P5 C14 103.95(15) . . ?
C16 P5 C14 105.93(15) . . ?
C15 P5 Fe1 127.96(12) . . ?
C16 P5 Fe1 122.74(11) . . ?
C14 P5 Fe1 93.37(10) . . ?
C18 P4 C17 99.90(15) . . ?
C18 P4 C14 106.50(15) . . ?
C17 P4 C14 102.50(15) . . ?
C18 P4 Fe1 124.98(11) . . ?
C17 P4 Fe1 125.67(11) . . ?
C14 P4 Fe1 93.14(10) . . ?
C19 B1 C31 111.9(3) . . ?
C19 B1 C37 111.5(3) . . ?
C31 B1 C37 108.0(2) . . ?
C19 B1 C25 107.0(2) . . ?
C31 B1 C25 109.1(3) . . ?
C37 B1 C25 109.3(3) . . ?
P1 C1 Si1 112.61(15) . . ?
P1 C1 H1A 109.1 . . ?
Si1 C1 H1A 109.1 . . ?
P1 C1 H1B 109.1 . . ?
Si1 C1 H1B 109.1 . . ?
H1A C1 H1B 107.8 . . ?
P2 C2 Si1 112.48(15) . . ?
P2 C2 H2A 109.1 . . ?
Si1 C2 H2A 109.1 . . ?
P2 C2 H2B 109.1 . . ?
Si1 C2 H2B 109.1 . . ?
H2A C2 H2B 107.8 . . ?
P3 C3 Si1 113.12(15) . . ?
P3 C3 H3A 109.0 . . ?
Si1 C3 H3A 109.0 . . ?
P3 C3 H3B 109.0 . . ?
Si1 C3 H3B 109.0 . . ?
H3A C3 H3B 107.8 . . ?
C5 C4 C7 109.7(3) . . ?
C5 C4 C6 109.1(3) . . ?
C7 C4 C6 108.5(3) . . ?
C5 C4 Si1 108.6(2) . . ?
C7 C4 Si1 110.0(2) . . ?
C6 C4 Si1 110.9(2) . . ?
C4 C5 H5A 109.5 . . ?
C4 C5 H5B 109.5 . . ?
H5A C5 H5B 109.5 . . ?
C4 C5 H5C 109.5 . . ?
H5A C5 H5C 109.5 . . ?
H5B C5 H5C 109.5 . . ?
C4 C6 H6A 109.5 . . ?
C4 C6 H6B 109.5 . . ?
H6A C6 H6B 109.5 . . ?
C4 C6 H6C 109.5 . . ?
H6A C6 H6C 109.5 . . ?
H6B C6 H6C 109.5 . . ?
C4 C7 H7A 109.5 . . ?
C4 C7 H7B 109.5 . . ?
H7A C7 H7B 109.5 . . ?
C4 C7 H7C 109.5 . . ?
H7A C7 H7C 109.5 . . ?
H7B C7 H7C 109.5 . . ?
P1 C8 H8A 109.5 . . ?
P1 C8 H8B 109.5 . . ?
H8A C8 H8B 109.5 . . ?
P1 C8 H8C 109.5 . . ?
H8A C8 H8C 109.5 . . ?
H8B C8 H8C 109.5 . . ?
P1 C9 H9A 109.5 . . ?
P1 C9 H9B 109.5 . . ?
H9A C9 H9B 109.5 . . ?
P1 C9 H9C 109.5 . . ?
H9A C9 H9C 109.5 . . ?
H9B C9 H9C 109.5 . . ?
P2 C10 H10A 109.5 . . ?
P2 C10 H10B 109.5 . . ?
H10A C10 H10B 109.5 . . ?
P2 C10 H10C 109.5 . . ?
H10A C10 H10C 109.5 . . ?
H10B C10 H10C 109.5 . . ?
P2 C11 H11A 109.5 . . ?
P2 C11 H11B 109.5 . . ?
H11A C11 H11B 109.5 . . ?
P2 C11 H11C 109.5 . . ?
H11A C11 H11C 109.5 . . ?
H11B C11 H11C 109.5 . . ?
P3 C12 H12A 109.5 . . ?
P3 C12 H12B 109.5 . . ?
H12A C12 H12B 109.5 . . ?
P3 C12 H12C 109.5 . . ?
H12A C12 H12C 109.5 . . ?
H12B C12 H12C 109.5 . . ?
P3 C13 H13A 109.5 . . ?
P3 C13 H13B 109.5 . . ?
H13A C13 H13B 109.5 . . ?
P3 C13 H13C 109.5 . . ?
H13A C13 H13C 109.5 . . ?
H13B C13 H13C 109.5 . . ?
P5 C14 P4 95.51(14) . . ?
P5 C14 H14A 112.6 . . ?
P4 C14 H14A 112.6 . . ?
P5 C14 H14B 112.6 . . ?
P4 C14 H14B 112.6 . . ?
H14A C14 H14B 110.1 . . ?
P5 C15 H15A 109.5 . . ?
P5 C15 H15B 109.5 . . ?
H15A C15 H15B 109.5 . . ?
P5 C15 H15C 109.5 . . ?
H15A C15 H15C 109.5 . . ?
H15B C15 H15C 109.5 . . ?
P5 C16 H16A 109.5 . . ?
P5 C16 H16B 109.5 . . ?
H16A C16 H16B 109.5 . . ?
P5 C16 H16C 109.5 . . ?
H16A C16 H16C 109.5 . . ?
H16B C16 H16C 109.5 . . ?
P4 C17 H17A 109.5 . . ?
P4 C17 H17B 109.5 . . ?
H17A C17 H17B 109.5 . . ?
P4 C17 H17C 109.5 . . ?
H17A C17 H17C 109.5 . . ?
H17B C17 H17C 109.5 . . ?
P4 C18 H18A 109.5 . . ?
P4 C18 H18B 109.5 . . ?
H18A C18 H18B 109.5 . . ?
P4 C18 H18C 109.5 . . ?
H18A C18 H18C 109.5 . . ?
H18B C18 H18C 109.5 . . ?
C24 C19 C20 114.5(3) . . ?
C24 C19 B1 122.7(3) . . ?
C20 C19 B1 122.5(3) . . ?
C21 C20 C19 122.9(4) . . ?
C21 C20 H20A 118.5 . . ?
C19 C20 H20A 118.5 . . ?
C20 C21 C22 120.9(4) . . ?
C20 C21 H21A 119.5 . . ?
C22 C21 H21A 119.5 . . ?
C23 C22 C21 118.7(4) . . ?
C23 C22 H22A 120.7 . . ?
C21 C22 H22A 120.7 . . ?
C22 C23 C24 119.9(4) . . ?
C22 C23 H23A 120.0 . . ?
C24 C23 H23A 120.0 . . ?
C23 C24 C19 123.0(4) . . ?
C23 C24 H24A 118.5 . . ?
C19 C24 H24A 118.5 . . ?
C30 C25 C26 114.8(3) . . ?
C30 C25 B1 122.4(3) . . ?
C26 C25 B1 122.8(3) . . ?
C27 C26 C25 122.2(3) . . ?
C27 C26 H26A 118.9 . . ?
C25 C26 H26A 118.9 . . ?
C28 C27 C26 120.8(3) . . ?
C28 C27 H27A 119.6 . . ?
C26 C27 H27A 119.6 . . ?
C27 C28 C29 119.0(3) . . ?
C27 C28 H28A 120.5 . . ?
C29 C28 H28A 120.5 . . ?
C28 C29 C30 119.9(3) . . ?
C28 C29 H29A 120.1 . . ?
C30 C29 H29A 120.1 . . ?
C29 C30 C25 123.3(3) . . ?
C29 C30 H30A 118.3 . . ?
C25 C30 H30A 118.3 . . ?
C32 C31 C36 114.9(3) . . ?
C32 C31 B1 123.9(3) . . ?
C36 C31 B1 121.2(3) . . ?
C33 C32 C31 122.9(3) . . ?
C33 C32 H32A 118.5 . . ?
C31 C32 H32A 118.5 . . ?
C34 C33 C32 119.8(3) . . ?
C34 C33 H33A 120.1 . . ?
C32 C33 H33A 120.1 . . ?
C35 C34 C33 119.7(3) . . ?
C35 C34 H34A 120.2 . . ?
C33 C34 H34A 120.2 . . ?
C34 C35 C36 120.4(4) . . ?
C34 C35 H35A 119.8 . . ?
C36 C35 H35A 119.8 . . ?
C35 C36 C31 122.3(3) . . ?
C35 C36 H36A 118.8 . . ?
C31 C36 H36A 118.8 . . ?
C42 C37 C38 114.7(3) . . ?
C42 C37 B1 123.2(3) . . ?
C38 C37 B1 122.0(3) . . ?
C39 C38 C37 122.7(3) . . ?
C39 C38 H38A 118.6 . . ?
C37 C38 H38A 118.6 . . ?
C40 C39 C38 120.4(3) . . ?
C40 C39 H39A 119.8 . . ?
C38 C39 H39A 119.8 . . ?
C39 C40 C41 119.1(3) . . ?
C39 C40 H40A 120.5 . . ?
C41 C40 H40A 120.5 . . ?
C40 C41 C42 119.7(4) . . ?
C40 C41 H41A 120.1 . . ?
C42 C41 H41A 120.1 . . ?
C41 C42 C37 123.4(3) . . ?
C41 C42 H42A 118.3 . . ?
C37 C42 H42A 118.3 . . ?

loop_
_geom_bond_atom_site_label_1
_geom_bond_atom_site_label_2
_geom_bond_distance
_geom_bond_site_symmetry_2
_geom_bond_publ_flag
Fe1 P1 2.2309(9) . ?
Fe1 P2 2.2496(9) . ?
Fe1 P3 2.2706(9) . ?
Fe1 P5 2.3029(9) . ?
Fe1 P4 2.3063(9) . ?
Fe1 Cl1 2.3749(9) . ?
Si1 C2 1.870(3) . ?
Si1 C3 1.874(3) . ?
Si1 C1 1.878(3) . ?
Si1 C4 1.884(3) . ?
P1 C8 1.829(3) . ?
P1 C9 1.840(3) . ?
P1 C1 1.844(3) . ?
P2 C10 1.821(3) . ?
P2 C11 1.831(3) . ?
P2 C2 1.843(3) . ?
P3 C13 1.830(3) . ?
P3 C12 1.833(3) . ?
P3 C3 1.839(3) . ?
P5 C15 1.826(3) . ?
P5 C16 1.826(3) . ?
P5 C14 1.841(3) . ?
P4 C18 1.829(3) . ?
P4 C17 1.829(3) . ?
P4 C14 1.845(3) . ?
B1 C19 1.649(5) . ?
B1 C31 1.651(4) . ?
B1 C37 1.652(5) . ?
B1 C25 1.657(5) . ?
C1 H1A 0.9900 . ?
C1 H1B 0.9900 . ?
C2 H2A 0.9900 . ?
C2 H2B 0.9900 . ?
C3 H3A 0.9900 . ?
C3 H3B 0.9900 . ?
C4 C5 1.532(5) . ?
C4 C7 1.539(5) . ?
C4 C6 1.540(4) . ?
C5 H5A 0.9800 . ?
C5 H5B 0.9800 . ?
C5 H5C 0.9800 . ?
C6 H6A 0.9800 . ?
C6 H6B 0.9800 . ?
C6 H6C 0.9800 . ?
C7 H7A 0.9800 . ?
C7 H7B 0.9800 . ?
C7 H7C 0.9800 . ?
C8 H8A 0.9800 . ?
C8 H8B 0.9800 . ?
C8 H8C 0.9800 . ?
C9 H9A 0.9800 . ?
C9 H9B 0.9800 . ?
C9 H9C 0.9800 . ?
C10 H10A 0.9800 . ?
C10 H10B 0.9800 . ?
C10 H10C 0.9800 . ?
C11 H11A 0.9800 . ?
C11 H11B 0.9800 . ?
C11 H11C 0.9800 . ?
C12 H12A 0.9800 . ?
C12 H12B 0.9800 . ?
C12 H12C 0.9800 . ?
C13 H13A 0.9800 . ?
C13 H13B 0.9800 . ?
C13 H13C 0.9800 . ?
C14 H14A 0.9900 . ?
C14 H14B 0.9900 . ?
C15 H15A 0.9800 . ?
C15 H15B 0.9800 . ?
C15 H15C 0.9800 . ?
C16 H16A 0.9800 . ?
C16 H16B 0.9800 . ?
C16 H16C 0.9800 . ?
C17 H17A 0.9800 . ?
C17 H17B 0.9800 . ?
C17 H17C 0.9800 . ?
C18 H18A 0.9800 . ?
C18 H18B 0.9800 . ?
C18 H18C 0.9800 . ?
C19 C24 1.402(5) . ?
C19 C20 1.406(5) . ?
C20 C21 1.379(5) . ?
C20 H20A 0.9500 . ?
C21 C22 1.379(6) . ?
C21 H21A 0.9500 . ?
C22 C23 1.378(6) . ?
C22 H22A 0.9500 . ?
C23 C24 1.402(5) . ?
C23 H23A 0.9500 . ?
C24 H24A 0.9500 . ?
C25 C30 1.405(4) . ?
C25 C26 1.413(4) . ?
C26 C27 1.395(4) . ?
C26 H26A 0.9500 . ?
C27 C28 1.377(5) . ?
C27 H27A 0.9500 . ?
C28 C29 1.388(5) . ?
C28 H28A 0.9500 . ?
C29 C30 1.389(4) . ?
C29 H29A 0.9500 . ?
C30 H30A 0.9500 . ?
C31 C32 1.392(4) . ?
C31 C36 1.403(4) . ?
C32 C33 1.392(5) . ?
C32 H32A 0.9500 . ?
C33 C34 1.380(5) . ?
C33 H33A 0.9500 . ?
C34 C35 1.349(6) . ?
C34 H34A 0.9500 . ?
C35 C36 1.401(5) . ?
C35 H35A 0.9500 . ?
C36 H36A 0.9500 . ?
C37 C42 1.398(5) . ?
C37 C38 1.406(4) . ?
C38 C39 1.389(5) . ?
C38 H38A 0.9500 . ?
C39 C40 1.376(5) . ?
C39 H39A 0.9500 . ?
C40 C41 1.386(5) . ?
C40 H40A 0.9500 . ?
C41 C42 1.387(5) . ?
C41 H41A 0.9500 . ?
C42 H42A 0.9500 . ?

loop_
_geom_torsion_atom_site_label_1
_geom_torsion_atom_site_label_2
_geom_torsion_atom_site_label_3
_geom_torsion_atom_site_label_4
_geom_torsion
_geom_torsion_site_symmetry_1
_geom_torsion_site_symmetry_2
_geom_torsion_site_symmetry_3
_geom_torsion_site_symmetry_4
_geom_torsion_publ_flag
P2 Fe1 P1 C8 -93.28(14) . . . . ?
P3 Fe1 P1 C8 175.17(13) . . . . ?
P5 Fe1 P1 C8 -0.21(14) . . . . ?
P4 Fe1 P1 C8 73.34(14) . . . . ?
Cl1 Fe1 P1 C8 137.7(3) . . . . ?
P2 Fe1 P1 C9 146.47(12) . . . . ?
P3 Fe1 P1 C9 54.92(12) . . . . ?
P5 Fe1 P1 C9 -120.46(12) . . . . ?
P4 Fe1 P1 C9 -46.91(12) . . . . ?
Cl1 Fe1 P1 C9 17.4(4) . . . . ?
P2 Fe1 P1 C1 27.55(11) . . . . ?
P3 Fe1 P1 C1 -64.01(11) . . . . ?
P5 Fe1 P1 C1 120.61(11) . . . . ?
P4 Fe1 P1 C1 -165.83(11) . . . . ?
Cl1 Fe1 P1 C1 -101.5(3) . . . . ?
P1 Fe1 P2 C10 177.45(14) . . . . ?
P3 Fe1 P2 C10 -92.35(14) . . . . ?
P5 Fe1 P2 C10 74.71(14) . . . . ?
P4 Fe1 P2 C10 56.48(19) . . . . ?
Cl1 Fe1 P2 C10 -6.94(14) . . . . ?
P1 Fe1 P2 C11 59.33(12) . . . . ?
P3 Fe1 P2 C11 149.53(12) . . . . ?
P5 Fe1 P2 C11 -43.42(12) . . . . ?
P4 Fe1 P2 C11 -61.65(18) . . . . ?
Cl1 Fe1 P2 C11 -125.06(12) . . . . ?
P1 Fe1 P2 C2 -60.89(12) . . . . ?
P3 Fe1 P2 C2 29.31(12) . . . . ?
P5 Fe1 P2 C2 -163.64(12) . . . . ?
P4 Fe1 P2 C2 178.13(15) . . . . ?
Cl1 Fe1 P2 C2 114.72(12) . . . . ?
P1 Fe1 P3 C13 -93.45(14) . . . . ?
P2 Fe1 P3 C13 174.98(13) . . . . ?
P5 Fe1 P3 C13 67.0(2) . . . . ?
P4 Fe1 P3 C13 3.13(14) . . . . ?
Cl1 Fe1 P3 C13 83.10(14) . . . . ?
P1 Fe1 P3 C12 148.18(12) . . . . ?
P2 Fe1 P3 C12 56.61(12) . . . . ?
P5 Fe1 P3 C12 -51.32(19) . . . . ?
P4 Fe1 P3 C12 -115.23(12) . . . . ?
Cl1 Fe1 P3 C12 -35.27(12) . . . . ?
P1 Fe1 P3 C3 30.31(12) . . . . ?
P2 Fe1 P3 C3 -61.26(12) . . . . ?
P5 Fe1 P3 C3 -169.20(16) . . . . ?
P4 Fe1 P3 C3 126.89(12) . . . . ?
Cl1 Fe1 P3 C3 -153.14(12) . . . . ?
P1 Fe1 P5 C15 -1.89(15) . . . . ?
P2 Fe1 P5 C15 90.32(15) . . . . ?
P3 Fe1 P5 C15 -161.87(18) . . . . ?
P4 Fe1 P5 C15 -94.73(15) . . . . ?
Cl1 Fe1 P5 C15 -178.06(15) . . . . ?
P1 Fe1 P5 C16 -139.87(13) . . . . ?
P2 Fe1 P5 C16 -47.66(13) . . . . ?
P3 Fe1 P5 C16 60.1(2) . . . . ?
P4 Fe1 P5 C16 127.29(13) . . . . ?
Cl1 Fe1 P5 C16 43.96(13) . . . . ?
P1 Fe1 P5 C14 108.74(11) . . . . ?
P2 Fe1 P5 C14 -159.06(11) . . . . ?
P3 Fe1 P5 C14 -51.25(18) . . . . ?
P4 Fe1 P5 C14 15.90(11) . . . . ?
Cl1 Fe1 P5 C14 -67.43(11) . . . . ?
P1 Fe1 P4 C18 130.18(15) . . . . ?
P2 Fe1 P4 C18 -109.42(19) . . . . ?
P3 Fe1 P4 C18 38.68(15) . . . . ?
P5 Fe1 P4 C18 -128.53(15) . . . . ?
Cl1 Fe1 P4 C18 -44.67(15) . . . . ?
P1 Fe1 P4 C17 -9.31(14) . . . . ?
P2 Fe1 P4 C17 111.10(18) . . . . ?
P3 Fe1 P4 C17 -100.81(14) . . . . ?
P5 Fe1 P4 C17 91.98(14) . . . . ?
Cl1 Fe1 P4 C17 175.84(14) . . . . ?
P1 Fe1 P4 C14 -117.14(11) . . . . ?
P2 Fe1 P4 C14 3.26(17) . . . . ?
P3 Fe1 P4 C14 151.36(11) . . . . ?
P5 Fe1 P4 C14 -15.85(11) . . . . ?
Cl1 Fe1 P4 C14 68.01(11) . . . . ?
C8 P1 C1 Si1 164.58(17) . . . . ?
C9 P1 C1 Si1 -94.87(18) . . . . ?
Fe1 P1 C1 Si1 32.17(19) . . . . ?
C2 Si1 C1 P1 -75.24(19) . . . . ?
C3 Si1 C1 P1 39.7(2) . . . . ?
C4 Si1 C1 P1 161.11(16) . . . . ?
C10 P2 C2 Si1 159.24(17) . . . . ?
C11 P2 C2 Si1 -97.63(18) . . . . ?
Fe1 P2 C2 Si1 29.1(2) . . . . ?
C3 Si1 C2 P2 -72.47(19) . . . . ?
C1 Si1 C2 P2 40.93(19) . . . . ?
C4 Si1 C2 P2 165.24(15) . . . . ?
C13 P3 C3 Si1 162.41(17) . . . . ?
C12 P3 C3 Si1 -95.89(18) . . . . ?
Fe1 P3 C3 Si1 30.3(2) . . . . ?
C2 Si1 C3 P3 39.5(2) . . . . ?
C1 Si1 C3 P3 -74.05(19) . . . . ?
C4 Si1 C3 P3 162.82(16) . . . . ?
C2 Si1 C4 C5 49.7(3) . . . . ?
C3 Si1 C4 C5 -71.3(3) . . . . ?
C1 Si1 C4 C5 170.0(2) . . . . ?
C2 Si1 C4 C7 169.8(2) . . . . ?
C3 Si1 C4 C7 48.8(3) . . . . ?
C1 Si1 C4 C7 -69.9(3) . . . . ?
C2 Si1 C4 C6 -70.2(3) . . . . ?
C3 Si1 C4 C6 168.9(2) . . . . ?
C1 Si1 C4 C6 50.1(3) . . . . ?
C15 P5 C14 P4 111.35(16) . . . . ?
C16 P5 C14 P4 -144.62(15) . . . . ?
Fe1 P5 C14 P4 -19.16(12) . . . . ?
C18 P4 C14 P5 147.08(15) . . . . ?
C17 P4 C14 P5 -108.49(15) . . . . ?
Fe1 P4 C14 P5 19.12(12) . . . . ?
C31 B1 C19 C24 -149.6(3) . . . . ?
C37 B1 C19 C24 -28.6(4) . . . . ?
C25 B1 C19 C24 90.9(3) . . . . ?
C31 B1 C19 C20 38.2(4) . . . . ?
C37 B1 C19 C20 159.3(3) . . . . ?
C25 B1 C19 C20 -81.2(4) . . . . ?
C24 C19 C20 C21 -2.1(5) . . . . ?
B1 C19 C20 C21 170.6(3) . . . . ?
C19 C20 C21 C22 -0.9(6) . . . . ?
C20 C21 C22 C23 3.1(6) . . . . ?
C21 C22 C23 C24 -2.1(6) . . . . ?
C22 C23 C24 C19 -1.1(6) . . . . ?
C20 C19 C24 C23 3.1(5) . . . . ?
B1 C19 C24 C23 -169.6(3) . . . . ?
C19 B1 C25 C30 159.1(3) . . . . ?
C31 B1 C25 C30 37.9(4) . . . . ?
C37 B1 C25 C30 -80.0(3) . . . . ?
C19 B1 C25 C26 -23.9(4) . . . . ?
C31 B1 C25 C26 -145.1(3) . . . . ?
C37 B1 C25 C26 97.0(3) . . . . ?
C30 C25 C26 C27 -0.9(4) . . . . ?
B1 C25 C26 C27 -178.0(3) . . . . ?
C25 C26 C27 C28 1.0(5) . . . . ?
C26 C27 C28 C29 -0.4(5) . . . . ?
C27 C28 C29 C30 -0.3(5) . . . . ?
C28 C29 C30 C25 0.4(5) . . . . ?
C26 C25 C30 C29 0.1(5) . . . . ?
B1 C25 C30 C29 177.3(3) . . . . ?
C19 B1 C31 C32 104.4(3) . . . . ?
C37 B1 C31 C32 -18.6(4) . . . . ?
C25 B1 C31 C32 -137.3(3) . . . . ?
C19 B1 C31 C36 -76.3(4) . . . . ?
C37 B1 C31 C36 160.6(3) . . . . ?
C25 B1 C31 C36 41.9(4) . . . . ?
C36 C31 C32 C33 -1.0(5) . . . . ?
B1 C31 C32 C33 178.3(3) . . . . ?
C31 C32 C33 C34 1.1(6) . . . . ?
C32 C33 C34 C35 -0.4(6) . . . . ?
C33 C34 C35 C36 -0.2(6) . . . . ?
C34 C35 C36 C31 0.3(6) . . . . ?
C32 C31 C36 C35 0.3(5) . . . . ?
B1 C31 C36 C35 -179.0(3) . . . . ?
C19 B1 C37 C42 144.4(3) . . . . ?
C31 B1 C37 C42 -92.3(3) . . . . ?
C25 B1 C37 C42 26.3(4) . . . . ?
C19 B1 C37 C38 -39.9(4) . . . . ?
C31 B1 C37 C38 83.4(4) . . . . ?
C25 B1 C37 C38 -158.0(3) . . . . ?
C42 C37 C38 C39 -2.1(5) . . . . ?
B1 C37 C38 C39 -178.1(3) . . . . ?
C37 C38 C39 C40 0.3(5) . . . . ?
C38 C39 C40 C41 2.3(5) . . . . ?
C39 C40 C41 C42 -2.8(5) . . . . ?
C40 C41 C42 C37 0.9(5) . . . . ?
C38 C37 C42 C41 1.5(5) . . . . ?
B1 C37 C42 C41 177.5(3) . . . . ?
